data_4321830
loop_
_publ_author_name
'Jian-Ping Lang'
'Kazuyuki Tatsumi'

_publ_section_title
;
 Aggregation of the Half-Sandwich Trisulfido Complex of Tungsten with
 Silver Ions: Synthesis of a Cyanide-Bridged Helical Polymer
 {[(\h5-C5Me5)WS3]2Ag3(CN)}\\infty and a Cyclic Cluster
 [(\h5-C5Me5)WS3Ag]4
;
_journal_name_full 'Inorganic Chemistry'
_journal_page_first 1364
_journal_page_last 1367
_journal_paper_doi 10.1021/ic980883j
_journal_volume 38
_journal_year 1999
_chemical_formula_moiety 'C10 H15 Ag S3 W '
_chemical_formula_sum 'C10 H15 Ag S3 W'
_chemical_formula_weight 523.13
_space_group_IT_number 114
_symmetry_cell_setting tetragonal
_symmetry_Int_Tables_number 114
_symmetry_space_group_name_Hall 'P -4 2n'
_symmetry_space_group_name_H-M 'P -4 21 c'
_audit_creation_date 'Thu Oct 29 10:53:21 1998'
_audit_creation_method 'from TEXRAY.INF file'
_cell_angle_alpha 90
_cell_angle_beta 90
_cell_angle_gamma 90
_cell_formula_units_Z 8
_cell_length_a 17.824(5)
_cell_length_b 17.824(5)
_cell_length_c 8.558(3)
_cell_measurement_reflns_used 25
_cell_measurement_temperature 296.2
_cell_measurement_theta_max 14.9
_cell_measurement_theta_min 3.2
_cell_volume 2718.8(14)
_computing_cell_refinement 'Rigaku/AFC Diffractometer Control'
_computing_data_collection 'Rigaku/AFC Diffractometer Control'
_computing_data_reduction teXsan
_computing_publication_material teXsan
_computing_structure_refinement teXsan
_computing_structure_solution SHELXS86
_diffrn_ambient_temperature 296.2
_diffrn_measurement_device_type 'Rigaku AFC7R'
_diffrn_measurement_method \w-2\q
_diffrn_orient_matrix_UB_11 0.03484
_diffrn_orient_matrix_UB_12 0.04393
_diffrn_orient_matrix_UB_13 -0.00410
_diffrn_orient_matrix_UB_21 0.04348
_diffrn_orient_matrix_UB_22 -0.03482
_diffrn_orient_matrix_UB_23 -0.01401
_diffrn_orient_matrix_UB_31 -0.00646
_diffrn_orient_matrix_UB_32 0.00274
_diffrn_orient_matrix_UB_33 -0.11593
_diffrn_radiation_detector 'scintillation counter'
_diffrn_radiation_monochromator graphite
_diffrn_radiation_source 'Rigaku rotating anode'
_diffrn_radiation_type 'Mo K\a'
_diffrn_radiation_wavelength 0.7107
_diffrn_reflns_av_R_equivalents 0.000
_diffrn_reflns_av_sigmaI/netI 0.044
_diffrn_reflns_limit_h_max 17
_diffrn_reflns_limit_h_min 0
_diffrn_reflns_limit_k_max 25
_diffrn_reflns_limit_k_min 0
_diffrn_reflns_limit_l_max 12
_diffrn_reflns_limit_l_min 0
_diffrn_reflns_number 2318
_diffrn_reflns_reduction_process 'Lp corrections applied'
_diffrn_reflns_theta_max 30.02
_diffrn_reflns_theta_min 2.29
_diffrn_standards_decay_% 0.25
_diffrn_standards_interval_count 150
_diffrn_standards_number 3
_exptl_absorpt_coefficient_mu 10.328
_exptl_absorpt_correction_T_max 0.998
_exptl_absorpt_correction_T_min 0.551
_exptl_absorpt_correction_type psi-scan
_exptl_absorpt_process_details '(North, Phillips & Mathews, 1968)'
_exptl_crystal_colour dark
_exptl_crystal_density_diffrn 2.556
_exptl_crystal_density_method 'not measured'
_exptl_crystal_description plate
_exptl_crystal_F_000 1952.00
_exptl_crystal_size_max 0.700
_exptl_crystal_size_mid 0.300
_exptl_crystal_size_min 0.100
_refine_diff_density_max 4.14
_refine_diff_density_min -3.44
_refine_ls_extinction_method none
_refine_ls_goodness_of_fit_ref 2.450
_refine_ls_hydrogen_treatment noref
_refine_ls_matrix_type full
_refine_ls_number_constraints 0
_refine_ls_number_parameters 136
_refine_ls_number_reflns 1696
_refine_ls_number_restraints 0
_refine_ls_R_factor_all 0.0000
_refine_ls_R_factor_gt 0.0000
_refine_ls_shift/su_max 0.0040
_refine_ls_shift/su_mean 0.0000
_refine_ls_structure_factor_coef F
_refine_ls_weighting_details 'w = 1/[\s^2^(Fo) + 0.00032|Fo|^2^]'
_refine_ls_weighting_scheme calc
_refine_ls_wR_factor_gt 0.0000
_refine_ls_wR_factor_ref 0.0732
_reflns_number_gt 0
_reflns_number_total 2318
_reflns_threshold_expression >2.0sigma(I)
_cod_data_source_file ic980883j_2.cif
_cod_data_source_block '[(h5-C5Me5)WS3Ag]4'
_cod_original_cell_volume 2719.0(9)
_cod_original_sg_symbol_H-M 'P -4 21 c '
_cod_original_formula_sum 'C10 H15 Ag S3 W '
_cod_database_code 4321830

loop_
_symmetry_equiv_pos_as_xyz
x,y,z
1/2-x,1/2+y,1/2-z
-x,-y,z
1/2+x,1/2-y,1/2-z
-y,x,-z
1/2+y,1/2+x,1/2+z
y,-x,-z
1/2-y,1/2-x,1/2+z

loop_
_atom_site_label
_atom_site_type_symbol
_atom_site_fract_x
_atom_site_fract_y
_atom_site_fract_z
_atom_site_U_iso_or_equiv
_atom_site_adp_type
_atom_site_occupancy
_atom_site_calc_flag
_atom_site_refinement_flags
_atom_site_disorder_assembly
_atom_site_disorder_group
W W 0.22247(3) 0.00440(3) 0.13456(7) 0.0309(1) Uani 1.00 d . . .
Ag Ag 0.1029(1) -0.0754(2) -0.0359(3) 0.1143(9) Uani 1.00 d . . .
S(1) S 0.1009(2) -0.0028(3) 0.2134(6) 0.048(1) Uani 1.00 d . . .
S(2) S 0.2363(3) -0.0473(4) -0.0987(6) 0.057(2) Uani 1.00 d . . .
S(3) S 0.2427(3) 0.1226(3) 0.0951(9) 0.071(2) Uani 1.00 d . . .
C(1) C 0.271(1) -0.1073(9) 0.266(2) 0.052(5) Uani 1.00 d . . .
C(2) C 0.335(1) -0.063(1) 0.201(2) 0.048(5) Uani 1.00 d . . .
C(3) C 0.3357(9) 0.0045(9) 0.285(2) 0.036(4) Uani 1.00 d . . .
C(4) C 0.2776(9) 0.0063(9) 0.392(2) 0.036(4) Uani 1.00 d . . .
C(5) C 0.2391(9) -0.065(1) 0.384(2) 0.037(4) Uani 1.00 d . . .
C(6) C 0.253(2) -0.187(1) 0.221(4) 0.13(1) Uani 1.00 d . . .
C(7) C 0.393(1) -0.090(2) 0.082(3) 0.078(8) Uani 1.00 d . . .
C(8) C 0.399(1) 0.063(1) 0.260(3) 0.073(8) Uani 1.00 d . . .
C(9) C 0.262(1) 0.067(1) 0.512(3) 0.070(7) Uani 1.00 d . . .
C(10) C 0.175(1) -0.086(1) 0.495(3) 0.082(8) Uani 1.00 d . . .
H(1) H 0.2012 -0.1910 0.1878 0.1597 Uiso 1.00 calc . . .
H(2) H 0.2613 -0.2201 0.3098 0.1597 Uiso 1.00 calc . . .
H(3) H 0.2856 -0.2026 0.1355 0.1597 Uiso 1.00 calc . . .
H(4) H 0.3793 -0.1392 0.0444 0.0938 Uiso 1.00 calc . . .
H(5) H 0.4418 -0.0917 0.1312 0.0938 Uiso 1.00 calc . . .
H(6) H 0.3942 -0.0549 -0.0050 0.0938 Uiso 1.00 calc . . .
H(7) H 0.4469 0.0412 0.2877 0.0878 Uiso 1.00 calc . . .
H(8) H 0.3897 0.1066 0.3258 0.0878 Uiso 1.00 calc . . .
H(9) H 0.3999 0.0787 0.1514 0.0878 Uiso 1.00 calc . . .
H(10) H 0.2539 0.1143 0.4586 0.0835 Uiso 1.00 calc . . .
H(11) H 0.3040 0.0711 0.5823 0.0835 Uiso 1.00 calc . . .
H(12) H 0.2171 0.0538 0.5704 0.0835 Uiso 1.00 calc . . .
H(13) H 0.1344 -0.0508 0.4825 0.0980 Uiso 1.00 calc . . .
H(14) H 0.1932 -0.0851 0.6016 0.0980 Uiso 1.00 calc . . .
H(15) H 0.1576 -0.1364 0.4699 0.0980 Uiso 1.00 calc . . .

loop_
_atom_site_aniso_label
_atom_site_aniso_U_11
_atom_site_aniso_U_22
_atom_site_aniso_U_33
_atom_site_aniso_U_12
_atom_site_aniso_U_13
_atom_site_aniso_U_23
W 0.0276(3) 0.0290(3) 0.0361(3) -0.0004(3) -0.0071(3) 0.0071(4)
Ag 0.066(1) 0.206(3) 0.070(1) -0.060(1) -0.016(1) -0.026(2)
S(1) 0.025(2) 0.060(3) 0.060(3) 0.003(2) -0.003(2) 0.009(3)
S(2) 0.045(3) 0.091(4) 0.036(2) 0.003(3) -0.007(2) -0.003(3)
S(3) 0.057(3) 0.039(2) 0.116(5) -0.008(2) -0.038(3) 0.033(3)
C(1) 0.08(1) 0.018(7) 0.06(1) 0.000(8) -0.04(1) 0.013(8)
C(2) 0.05(1) 0.04(1) 0.05(1) 0.017(9) -0.007(10) -0.016(9)
C(3) 0.030(7) 0.020(7) 0.059(9) 0.010(7) -0.006(7) 0.001(9)
C(4) 0.045(9) 0.024(7) 0.039(8) 0.004(8) 0.002(7) -0.003(8)
C(5) 0.031(8) 0.049(9) 0.032(9) -0.011(7) -0.011(7) 0.016(8)
C(6) 0.20(3) 0.020(9) 0.18(3) -0.03(1) -0.12(2) 0.01(1)
C(7) 0.05(1) 0.11(2) 0.07(1) 0.04(1) 0.00(1) -0.02(2)
C(8) 0.07(1) 0.06(1) 0.09(2) -0.01(1) -0.02(2) 0.01(1)
C(9) 0.06(1) 0.08(2) 0.07(2) 0.01(1) 0.00(1) -0.03(1)
C(10) 0.06(1) 0.08(2) 0.10(2) -0.03(1) -0.03(1) 0.05(2)

loop_
_atom_type_symbol
_atom_type_description
_atom_type_scat_dispersion_real
_atom_type_scat_dispersion_imag
_atom_type_scat_source
C C 0.003 0.002
;International Tables for Crystallography
(1992, Vol. C, Tables 4.2.6.8 and 6.1.1.1)
;
H H 0.000 0.000
;International Tables for Crystallography
(1992, Vol. C, Table 6.1.1.2)
;
W W -0.849 6.872
;International Tables for Crystallography
(1992, Vol. C, Tables 4.2.6.8 and 6.1.1.1)
;
S S 0.125 0.123
;International Tables for Crystallography
(1992, Vol. C, Tables 4.2.6.8 and 6.1.1.1)
;
Ag Ag -0.897 1.101
;International Tables for Crystallography
(1992, Vol. C, Tables 4.2.6.8 and 6.1.1.1)
;

loop_
_geom_angle_atom_site_label_1
_geom_angle_atom_site_label_2
_geom_angle_atom_site_label_3
_geom_angle
_geom_angle_site_symmetry_1
_geom_angle_site_symmetry_2
_geom_angle_site_symmetry_3
_geom_angle_publ_flag
Ag W Ag 63.3(1) 1_555 1_555 5_555 yes
Ag W S(1) 55.3(1) 1_555 1_555 1_555 yes
Ag W S(2) 55.5(2) 1_555 1_555 1_555 yes
Ag W S(3) 120.9(2) 1_555 1_555 1_555 yes
Ag W C(1) 95.1(5) 1_555 1_555 1_555 yes
Ag W C(2) 118.4(5) 1_555 1_555 1_555 yes
Ag W C(3) 151.2(4) 1_555 1_555 1_555 yes
Ag W C(4) 138.8(4) 1_555 1_555 1_555 yes
Ag W C(5) 105.7(4) 1_555 1_555 1_555 yes
Ag W S(1) 48.8(1) 5_555 1_555 1_555 yes
Ag W S(2) 94.6(2) 5_555 1_555 1_555 yes
Ag W S(3) 64.6(2) 5_555 1_555 1_555 yes
Ag W C(1) 147.0(5) 5_555 1_555 1_555 yes
Ag W C(2) 177.0(5) 5_555 1_555 1_555 yes
Ag W C(3) 144.6(4) 5_555 1_555 1_555 yes
Ag W C(4) 123.7(4) 5_555 1_555 1_555 yes
Ag W C(5) 125.9(4) 5_555 1_555 1_555 yes
S(1) W S(2) 110.5(2) 1_555 1_555 1_555 yes
S(1) W S(3) 105.1(2) 1_555 1_555 1_555 yes
S(1) W C(1) 98.7(6) 1_555 1_555 1_555 yes
S(1) W C(2) 134.0(5) 1_555 1_555 1_555 yes
S(1) W C(3) 130.1(4) 1_555 1_555 1_555 yes
S(1) W C(4) 96.7(4) 1_555 1_555 1_555 yes
S(1) W C(5) 80.3(4) 1_555 1_555 1_555 yes
S(2) W S(3) 104.3(3) 1_555 1_555 1_555 yes
S(2) W C(1) 92.1(5) 1_555 1_555 1_555 yes
S(2) W C(2) 84.8(5) 1_555 1_555 1_555 yes
S(2) W C(3) 113.0(4) 1_555 1_555 1_555 yes
S(2) W C(4) 141.7(4) 1_555 1_555 1_555 yes
S(2) W C(5) 123.6(5) 1_555 1_555 1_555 yes
S(3) W C(1) 143.8(5) 1_555 1_555 1_555 yes
S(3) W C(2) 112.8(5) 1_555 1_555 1_555 yes
S(3) W C(3) 86.7(4) 1_555 1_555 1_555 yes
S(3) W C(4) 93.5(4) 1_555 1_555 1_555 yes
S(3) W C(5) 126.8(5) 1_555 1_555 1_555 yes
C(1) W C(2) 35.9(7) 1_555 1_555 1_555 yes
C(1) W C(3) 57.1(6) 1_555 1_555 1_555 yes
C(1) W C(4) 56.4(6) 1_555 1_555 1_555 yes
C(1) W C(5) 32.4(7) 1_555 1_555 1_555 yes
C(2) W C(3) 34.1(6) 1_555 1_555 1_555 yes
C(2) W C(4) 56.9(6) 1_555 1_555 1_555 yes
C(2) W C(5) 56.5(6) 1_555 1_555 1_555 yes
C(3) W C(4) 33.5(6) 1_555 1_555 1_555 yes
C(3) W C(5) 55.9(5) 1_555 1_555 1_555 yes
C(4) W C(5) 34.3(6) 1_555 1_555 1_555 yes
W Ag W 154.6(1) 1_555 1_555 7_555 yes
W Ag S(1) 48.5(1) 1_555 1_555 1_555 yes
W Ag S(1) 161.3(2) 1_555 1_555 7_555 yes
W Ag S(2) 47.1(1) 1_555 1_555 1_555 yes
W Ag S(1) 129.0(1) 7_555 1_555 1_555 yes
W Ag S(1) 44.0(1) 7_555 1_555 7_555 yes
W Ag S(2) 128.2(2) 7_555 1_555 1_555 yes
S(1) Ag S(1) 127.8(2) 1_555 1_555 7_555 yes
S(1) Ag S(2) 95.4(2) 1_555 1_555 1_555 yes
S(1) Ag S(2) 129.4(2) 7_555 1_555 1_555 yes
W S(1) Ag 76.2(2) 1_555 1_555 1_555 yes
W S(1) Ag 87.1(2) 1_555 1_555 5_555 yes
Ag S(1) Ag 82.6(2) 1_555 1_555 5_555 yes
W S(2) Ag 77.4(2) 1_555 1_555 1_555 yes
W C(1) C(2) 70.7(10) 1_555 1_555 1_555 yes
W C(1) C(5) 75.6(10) 1_555 1_555 1_555 yes
W C(1) C(6) 125(1) 1_555 1_555 1_555 yes
C(2) C(1) C(5) 107(1) 1_555 1_555 1_555 yes
C(2) C(1) C(6) 123(2) 1_555 1_555 1_555 yes
C(5) C(1) C(6) 128(2) 1_555 1_555 1_555 yes
W C(2) C(1) 73(1) 1_555 1_555 1_555 yes
W C(2) C(3) 72.4(9) 1_555 1_555 1_555 yes
W C(2) C(7) 124(1) 1_555 1_555 1_555 yes
C(1) C(2) C(3) 105(1) 1_555 1_555 1_555 yes
C(1) C(2) C(7) 127(1) 1_555 1_555 1_555 yes
C(3) C(2) C(7) 126(1) 1_555 1_555 1_555 yes
W C(3) C(2) 73(1) 1_555 1_555 1_555 yes
W C(3) C(4) 74.1(9) 1_555 1_555 1_555 yes
W C(3) C(8) 122(1) 1_555 1_555 1_555 yes
C(2) C(3) C(4) 110(1) 1_555 1_555 1_555 yes
C(2) C(3) C(8) 121(1) 1_555 1_555 1_555 yes
C(4) C(3) C(8) 128(1) 1_555 1_555 1_555 yes
W C(4) C(3) 72.4(9) 1_555 1_555 1_555 yes
W C(4) C(5) 75.7(10) 1_555 1_555 1_555 yes
W C(4) C(9) 123(1) 1_555 1_555 1_555 yes
C(3) C(4) C(5) 107(1) 1_555 1_555 1_555 yes
C(3) C(4) C(9) 127(1) 1_555 1_555 1_555 yes
C(5) C(4) C(9) 124(1) 1_555 1_555 1_555 yes
W C(5) C(1) 72.0(10) 1_555 1_555 1_555 yes
W C(5) C(4) 70.0(9) 1_555 1_555 1_555 yes
W C(5) C(10) 124(1) 1_555 1_555 1_555 yes
C(1) C(5) C(4) 108(1) 1_555 1_555 1_555 yes
C(1) C(5) C(10) 128(1) 1_555 1_555 1_555 yes
C(4) C(5) C(10) 122(1) 1_555 1_555 1_555 yes
C(1) C(6) H(1) 109(2) 1_555 1_555 1_555 no
C(1) C(6) H(2) 109(2) 1_555 1_555 1_555 no
C(1) C(6) H(3) 109(2) 1_555 1_555 1_555 no
H(1) C(6) H(2) 109(3) 1_555 1_555 1_555 no
H(1) C(6) H(3) 109(3) 1_555 1_555 1_555 no
H(2) C(6) H(3) 109(2) 1_555 1_555 1_555 no
C(2) C(7) H(4) 109(2) 1_555 1_555 1_555 no
C(2) C(7) H(5) 109(2) 1_555 1_555 1_555 no
C(2) C(7) H(6) 109(2) 1_555 1_555 1_555 no
H(4) C(7) H(5) 109(2) 1_555 1_555 1_555 no
H(4) C(7) H(6) 109(2) 1_555 1_555 1_555 no
H(5) C(7) H(6) 109(2) 1_555 1_555 1_555 no
C(3) C(8) H(7) 109(1) 1_555 1_555 1_555 no
C(3) C(8) H(8) 109(2) 1_555 1_555 1_555 no
C(3) C(8) H(9) 109(1) 1_555 1_555 1_555 no
H(7) C(8) H(8) 109(2) 1_555 1_555 1_555 no
H(7) C(8) H(9) 109(2) 1_555 1_555 1_555 no
H(8) C(8) H(9) 109(2) 1_555 1_555 1_555 no
C(4) C(9) H(10) 109(2) 1_555 1_555 1_555 no
C(4) C(9) H(11) 109(1) 1_555 1_555 1_555 no
C(4) C(9) H(12) 109(2) 1_555 1_555 1_555 no
H(10) C(9) H(11) 109(2) 1_555 1_555 1_555 no
H(10) C(9) H(12) 109(2) 1_555 1_555 1_555 no
H(11) C(9) H(12) 109(2) 1_555 1_555 1_555 no
C(5) C(10) H(13) 109(2) 1_555 1_555 1_555 no
C(5) C(10) H(14) 109(1) 1_555 1_555 1_555 no
C(5) C(10) H(15) 109(2) 1_555 1_555 1_555 no
H(13) C(10) H(14) 109(3) 1_555 1_555 1_555 no
H(13) C(10) H(15) 109(2) 1_555 1_555 1_555 no
H(14) C(10) H(15) 109(2) 1_555 1_555 1_555 no

loop_
_geom_bond_atom_site_label_1
_geom_bond_atom_site_label_2
_geom_bond_distance
_geom_bond_site_symmetry_1
_geom_bond_site_symmetry_2
_geom_bond_publ_flag
W Ag 2.948(2) 1_555 1_555 yes
W Ag 3.266(3) 1_555 5_555 yes
W S(1) 2.273(4) 1_555 1_555 yes
W S(2) 2.213(6) 1_555 1_555 yes
W S(3) 2.165(5) 1_555 1_555 yes
W C(1) 2.44(2) 1_555 1_555 yes
W C(2) 2.41(2) 1_555 1_555 yes
W C(3) 2.39(2) 1_555 1_555 yes
W C(4) 2.41(2) 1_555 1_555 yes
W C(5) 2.49(2) 1_555 1_555 yes
Ag S(1) 2.495(6) 1_555 1_555 yes
Ag S(1) 2.463(6) 1_555 7_555 yes
Ag S(2) 2.489(6) 1_555 1_555 yes
C(1) C(2) 1.50(3) 1_555 1_555 yes
C(1) C(5) 1.38(3) 1_555 1_555 yes
C(1) C(6) 1.51(3) 1_555 1_555 yes
C(2) C(3) 1.41(2) 1_555 1_555 yes
C(2) C(7) 1.52(3) 1_555 1_555 yes
C(3) C(4) 1.39(2) 1_555 1_555 yes
C(3) C(8) 1.55(3) 1_555 1_555 yes
C(4) C(5) 1.45(2) 1_555 1_555 yes
C(4) C(9) 1.51(3) 1_555 1_555 yes
C(5) C(10) 1.53(3) 1_555 1_555 yes

loop_
_geom_contact_atom_site_label_1
_geom_contact_atom_site_label_2
_geom_contact_distance
_geom_contact_site_symmetry_1
_geom_contact_site_symmetry_2
_geom_contact_publ_flag
W Ag 2.948(2) 1_555 1_555 ?
W Ag 3.266(3) 1_555 5_555 ?
S(1) S(1) 3.598(8) 1_555 3_555 ?
C(3) C(7) 3.49(3) 1_555 6_545 ?
C(4) C(7) 3.51(3) 1_555 6_545 ?
C(5) C(7) 3.57(3) 1_555 6_545 ?

loop_
_geom_torsion_atom_site_label_1
_geom_torsion_atom_site_label_2
_geom_torsion_atom_site_label_3
_geom_torsion_atom_site_label_4
_geom_torsion
_geom_torsion_site_symmetry_1
_geom_torsion_site_symmetry_2
_geom_torsion_site_symmetry_3
_geom_torsion_site_symmetry_4
_geom_torsion_publ_flag
W Ag W Ag 114.9(3) 1_555 1_555 7_555 7_555 yes
W Ag W S(1) -179.2(3) 1_555 1_555 7_555 7_555 yes
W Ag W S(2) 67.5(3) 1_555 1_555 7_555 7_555 yes
W Ag W S(3) -36.2(3) 1_555 1_555 7_555 7_555 yes
W Ag W C(1) 168.6(9) 1_555 1_555 7_555 7_555 yes
W Ag W C(2) -11(8) 1_555 1_555 7_555 7_555 yes
W Ag W C(3) -74.8(7) 1_555 1_555 7_555 7_555 yes
W Ag W C(4) -112.5(5) 1_555 1_555 7_555 7_555 yes
W Ag W C(5) -154.5(5) 1_555 1_555 7_555 7_555 yes
W Ag S(1) Ag 88.8(2) 1_555 1_555 1_555 5_555 yes
W Ag S(1) Ag -104.7(5) 1_555 1_555 7_555 7_555 yes
W Ag W S(1) 95.5(3) 1_555 5_555 5_555 5_555 yes
W Ag W S(2) -90.7(3) 1_555 5_555 5_555 5_555 yes
W Ag W S(3) -177.1(3) 1_555 5_555 5_555 5_555 yes
W Ag W C(1) -1.6(6) 1_555 5_555 5_555 5_555 yes
W Ag W C(2) -30.4(6) 1_555 5_555 5_555 5_555 yes
W Ag W C(3) -16.1(9) 1_555 5_555 5_555 5_555 yes
W Ag W C(4) 40.6(6) 1_555 5_555 5_555 5_555 yes
W Ag W C(5) 29.6(5) 1_555 5_555 5_555 5_555 yes
W Ag S(1) Ag -76.5(1) 1_555 5_555 1_555 1_555 yes
W S(1) Ag S(1) -156.2(2) 1_555 1_555 1_555 7_555 yes
W S(1) Ag S(2) -4.5(2) 1_555 1_555 1_555 1_555 yes
W S(1) Ag S(1) 110.1(2) 1_555 1_555 5_555 5_555 yes
W S(1) Ag S(2) -107.6(3) 1_555 1_555 5_555 5_555 yes
W S(2) Ag S(1) 4.6(2) 1_555 1_555 1_555 1_555 yes
W S(2) Ag S(1) 155.6(2) 1_555 1_555 1_555 7_555 yes
W C(1) C(2) C(3) 65(1) 1_555 1_555 1_555 1_555 yes
W C(1) C(2) C(7) -120(2) 1_555 1_555 1_555 1_555 yes
W C(1) C(5) C(4) -60(1) 1_555 1_555 1_555 1_555 yes
W C(1) C(5) C(10) 120(1) 1_555 1_555 1_555 1_555 yes
W C(2) C(1) C(5) -67(1) 1_555 1_555 1_555 1_555 yes
W C(2) C(1) C(6) 120(2) 1_555 1_555 1_555 1_555 yes
W C(2) C(3) C(4) 65(1) 1_555 1_555 1_555 1_555 yes
W C(2) C(3) C(8) -118(1) 1_555 1_555 1_555 1_555 yes
W C(3) C(2) C(1) -66(1) 1_555 1_555 1_555 1_555 yes
W C(3) C(2) C(7) 120(2) 1_555 1_555 1_555 1_555 yes
W C(3) C(4) C(5) 68(1) 1_555 1_555 1_555 1_555 yes
W C(3) C(4) C(9) -118(1) 1_555 1_555 1_555 1_555 yes
W C(4) C(3) C(2) -65(1) 1_555 1_555 1_555 1_555 yes
W C(4) C(3) C(8) 119(1) 1_555 1_555 1_555 1_555 yes
W C(4) C(5) C(1) 61(1) 1_555 1_555 1_555 1_555 yes
W C(4) C(5) C(10) -118(1) 1_555 1_555 1_555 1_555 yes
W C(5) C(1) C(2) 63(1) 1_555 1_555 1_555 1_555 yes
W C(5) C(1) C(6) -123(2) 1_555 1_555 1_555 1_555 yes
W C(5) C(4) C(3) -65(1) 1_555 1_555 1_555 1_555 yes
W C(5) C(4) C(9) 120(1) 1_555 1_555 1_555 1_555 yes
Ag W Ag W -114.9(3) 1_555 1_555 5_555 5_555 yes
Ag W Ag S(1) 66.0(2) 1_555 1_555 5_555 1_555 yes
Ag W Ag S(1) -41.3(2) 1_555 1_555 5_555 5_555 yes
Ag W Ag S(2) 176.3(2) 1_555 1_555 5_555 5_555 yes
Ag W C(1) C(2) 133(1) 1_555 1_555 1_555 1_555 yes
Ag W C(1) C(5) -111(1) 1_555 1_555 1_555 1_555 yes
Ag W C(1) C(6) 15(2) 1_555 1_555 1_555 1_555 yes
Ag W C(2) C(1) -54(1) 1_555 1_555 1_555 1_555 yes
Ag W C(2) C(3) -167.7(9) 1_555 1_555 1_555 1_555 yes
Ag W C(2) C(7) 69(1) 1_555 1_555 1_555 1_555 yes
Ag W C(3) C(2) 22(1) 1_555 1_555 1_555 1_555 yes
Ag W C(3) C(4) -94(1) 1_555 1_555 1_555 1_555 yes
Ag W C(3) C(8) 139(1) 1_555 1_555 1_555 1_555 yes
Ag W C(4) C(3) 133.1(8) 1_555 1_555 1_555 1_555 yes
Ag W C(4) C(5) 18(1) 1_555 1_555 1_555 1_555 yes
Ag W C(4) C(9) -103(1) 1_555 1_555 1_555 1_555 yes
Ag W C(5) C(1) 74(1) 1_555 1_555 1_555 1_555 yes
Ag W C(5) C(4) -167.1(9) 1_555 1_555 1_555 1_555 yes
Ag W C(5) C(10) -50(1) 1_555 1_555 1_555 1_555 yes
Ag W Ag S(1) 56.8(2) 1_555 7_555 7_555 7_555 yes
Ag W Ag S(2) -117.0(2) 1_555 7_555 7_555 7_555 yes
Ag W C(1) C(2) -180.0(8) 1_555 7_555 7_555 7_555 yes
Ag W C(1) C(5) 65(1) 1_555 7_555 7_555 7_555 yes
Ag W C(1) C(6) -61(2) 1_555 7_555 7_555 7_555 yes
Ag W C(4) C(3) 140.1(8) 1_555 7_555 7_555 7_555 yes
Ag W C(4) C(5) -105.7(9) 1_555 7_555 7_555 7_555 yes
Ag W C(4) C(9) 16(1) 1_555 7_555 7_555 7_555 yes
Ag W C(5) C(1) -142(1) 1_555 7_555 7_555 7_555 yes
Ag W C(5) C(4) 99.0(9) 1_555 7_555 7_555 7_555 yes
Ag W C(5) C(10) -17(1) 1_555 7_555 7_555 7_555 yes
Ag S(1) W S(2) 5.4(2) 1_555 1_555 1_555 1_555 yes
Ag S(1) W S(3) 117.4(2) 1_555 1_555 1_555 1_555 yes
Ag S(1) W C(1) -90.2(5) 1_555 1_555 1_555 1_555 yes
Ag S(1) W C(2) -97.7(7) 1_555 1_555 1_555 1_555 yes
Ag S(1) W C(3) -144.1(5) 1_555 1_555 1_555 1_555 yes
Ag S(1) W C(4) -147.2(4) 1_555 1_555 1_555 1_555 yes
Ag S(1) W C(5) -116.9(5) 1_555 1_555 1_555 1_555 yes
Ag S(1) Ag S(1) 33.7(2) 1_555 1_555 5_555 5_555 yes
Ag S(1) Ag S(2) 175.9(3) 1_555 1_555 5_555 5_555 yes
Ag S(1) W S(2) 77.7(2) 1_555 7_555 7_555 7_555 yes
Ag S(1) W S(3) -34.3(3) 1_555 7_555 7_555 7_555 yes
Ag S(1) W C(1) 173.3(5) 1_555 7_555 7_555 7_555 yes
Ag S(1) W C(2) -179.1(6) 1_555 7_555 7_555 7_555 yes
Ag S(1) W C(3) -132.8(5) 1_555 7_555 7_555 7_555 yes
Ag S(1) W C(4) -129.7(4) 1_555 7_555 7_555 7_555 yes
Ag S(1) W C(5) -160.0(5) 1_555 7_555 7_555 7_555 yes
Ag S(1) Ag S(2) -84.3(2) 1_555 7_555 7_555 7_555 yes
Ag S(2) W S(1) -5.4(2) 1_555 1_555 1_555 1_555 yes
Ag S(2) W S(3) -117.9(2) 1_555 1_555 1_555 1_555 yes
Ag S(2) W C(1) 94.7(5) 1_555 1_555 1_555 1_555 yes
Ag S(2) W C(2) 129.9(5) 1_555 1_555 1_555 1_555 yes
Ag S(2) W C(3) 149.7(4) 1_555 1_555 1_555 1_555 yes
Ag S(2) W C(4) 127.1(7) 1_555 1_555 1_555 1_555 yes
Ag S(2) W C(5) 86.4(5) 1_555 1_555 1_555 1_555 yes
S(1) W Ag S(2) 173.8(3) 1_555 1_555 1_555 1_555 yes
S(1) W Ag S(2) 110.4(3) 1_555 1_555 5_555 5_555 yes
S(1) W C(1) C(2) -170(1) 1_555 1_555 1_555 1_555 yes
S(1) W C(1) C(5) -55(1) 1_555 1_555 1_555 1_555 yes
S(1) W C(1) C(6) 71(2) 1_555 1_555 1_555 1_555 yes
S(1) W C(2) C(1) 12(1) 1_555 1_555 1_555 1_555 yes
S(1) W C(2) C(3) -99(1) 1_555 1_555 1_555 1_555 yes
S(1) W C(2) C(7) 137(1) 1_555 1_555 1_555 1_555 yes
S(1) W C(3) C(2) 112(1) 1_555 1_555 1_555 1_555 yes
S(1) W C(3) C(4) -5(1) 1_555 1_555 1_555 1_555 yes
S(1) W C(3) C(8) -131(1) 1_555 1_555 1_555 1_555 yes
S(1) W C(4) C(3) 175.7(9) 1_555 1_555 1_555 1_555 yes
S(1) W C(4) C(5) 61.6(10) 1_555 1_555 1_555 1_555 yes
S(1) W C(4) C(9) -60(1) 1_555 1_555 1_555 1_555 yes
S(1) W C(5) C(1) 123(1) 1_555 1_555 1_555 1_555 yes
S(1) W C(5) C(4) -117.6(10) 1_555 1_555 1_555 1_555 yes
S(1) W C(5) C(10) -1(1) 1_555 1_555 1_555 1_555 yes
S(1) Ag W S(2) -173.8(3) 1_555 1_555 1_555 1_555 yes
S(1) Ag W S(3) -87.4(3) 1_555 1_555 1_555 1_555 yes
S(1) Ag W C(1) 97.1(6) 1_555 1_555 1_555 1_555 yes
S(1) Ag W C(2) 125.9(6) 1_555 1_555 1_555 1_555 yes
S(1) Ag W C(3) 111.6(9) 1_555 1_555 1_555 1_555 yes
S(1) Ag W C(4) 54.9(6) 1_555 1_555 1_555 1_555 yes
S(1) Ag W C(5) 65.9(5) 1_555 1_555 1_555 1_555 yes
S(1) Ag W S(2) -6.2(3) 1_555 1_555 7_555 7_555 yes
S(1) Ag W S(3) -109.8(3) 1_555 1_555 7_555 7_555 yes
S(1) Ag W C(1) 95.0(9) 1_555 1_555 7_555 7_555 yes
S(1) Ag W C(2) -84(8) 1_555 1_555 7_555 7_555 yes
S(1) Ag W C(3) -148.4(7) 1_555 1_555 7_555 7_555 yes
S(1) Ag W C(4) 173.9(5) 1_555 1_555 7_555 7_555 yes
S(1) Ag W C(5) 131.8(5) 1_555 1_555 7_555 7_555 yes
S(1) Ag S(1) Ag -33.7(2) 1_555 1_555 7_555 7_555 yes
S(1) Ag W S(2) 113.4(3) 1_555 5_555 1_555 1_555 yes
S(1) Ag W S(3) -143.0(3) 1_555 5_555 1_555 1_555 yes
S(1) Ag W C(1) 12.3(9) 1_555 5_555 1_555 1_555 yes
S(1) Ag W C(2) -168(8) 1_555 5_555 1_555 1_555 yes
S(1) Ag W C(3) -104.4(8) 1_555 5_555 1_555 1_555 yes
S(1) Ag W C(4) -66.7(5) 1_555 5_555 1_555 1_555 yes
S(1) Ag W C(5) -24.6(5) 1_555 5_555 1_555 1_555 yes
S(1) Ag W S(2) 87.5(6) 1_555 5_555 5_555 5_555 yes
S(1) Ag W S(3) 1.1(6) 1_555 5_555 5_555 5_555 yes
S(1) Ag W C(1) 176.6(8) 1_555 5_555 5_555 5_555 yes
S(1) Ag W C(2) 147.7(8) 1_555 5_555 5_555 5_555 yes
S(1) Ag W C(3) 162.1(10) 1_555 5_555 5_555 5_555 yes
S(1) Ag W C(4) -141.2(8) 1_555 5_555 5_555 5_555 yes
S(1) Ag W C(5) -152.2(7) 1_555 5_555 5_555 5_555 yes
S(2) W C(1) C(2) 78(1) 1_555 1_555 1_555 1_555 yes
S(2) W C(1) C(5) -166(1) 1_555 1_555 1_555 1_555 yes
S(2) W C(1) C(6) -40(2) 1_555 1_555 1_555 1_555 yes
S(2) W C(2) C(1) -100(1) 1_555 1_555 1_555 1_555 yes
S(2) W C(2) C(3) 146(1) 1_555 1_555 1_555 1_555 yes
S(2) W C(2) C(7) 23(1) 1_555 1_555 1_555 1_555 yes
S(2) W C(3) C(2) -36(1) 1_555 1_555 1_555 1_555 yes
S(2) W C(3) C(4) -154.4(9) 1_555 1_555 1_555 1_555 yes
S(2) W C(3) C(8) 80(1) 1_555 1_555 1_555 1_555 yes
S(2) W C(4) C(3) 39(1) 1_555 1_555 1_555 1_555 yes
S(2) W C(4) C(5) -74(1) 1_555 1_555 1_555 1_555 yes
S(2) W C(4) C(9) 163(1) 1_555 1_555 1_555 1_555 yes
S(2) W C(5) C(1) 15(1) 1_555 1_555 1_555 1_555 yes
S(2) W C(5) C(4) 134.2(9) 1_555 1_555 1_555 1_555 yes
S(2) W C(5) C(10) -109(1) 1_555 1_555 1_555 1_555 yes
S(2) Ag W S(3) 86.4(3) 1_555 1_555 1_555 1_555 yes
S(2) Ag W C(1) -89.1(6) 1_555 1_555 1_555 1_555 yes
S(2) Ag W C(2) -60.2(6) 1_555 1_555 1_555 1_555 yes
S(2) Ag W C(3) -74.6(9) 1_555 1_555 1_555 1_555 yes
S(2) Ag W C(4) -131.3(6) 1_555 1_555 1_555 1_555 yes
S(2) Ag W C(5) -120.3(5) 1_555 1_555 1_555 1_555 yes
S(2) Ag W S(3) 32.7(3) 1_555 1_555 7_555 7_555 yes
S(2) Ag W C(1) -122.6(9) 1_555 1_555 7_555 7_555 yes
S(2) Ag W C(2) 57(8) 1_555 1_555 7_555 7_555 yes
S(2) Ag W C(3) -6.0(8) 1_555 1_555 7_555 7_555 yes
S(2) Ag W C(4) -43.7(5) 1_555 1_555 7_555 7_555 yes
S(2) Ag W C(5) -85.7(5) 1_555 1_555 7_555 7_555 yes
S(3) W C(1) C(2) -39(1) 1_555 1_555 1_555 1_555 yes
S(3) W C(1) C(5) 75(1) 1_555 1_555 1_555 1_555 yes
S(3) W C(1) C(6) -157(2) 1_555 1_555 1_555 1_555 yes
S(3) W C(2) C(1) 155.8(10) 1_555 1_555 1_555 1_555 yes
S(3) W C(2) C(3) 43(1) 1_555 1_555 1_555 1_555 yes
S(3) W C(2) C(7) -79(1) 1_555 1_555 1_555 1_555 yes
S(3) W C(3) C(2) -140(1) 1_555 1_555 1_555 1_555 yes
S(3) W C(3) C(4) 101.5(9) 1_555 1_555 1_555 1_555 yes
S(3) W C(3) C(8) -24(1) 1_555 1_555 1_555 1_555 yes
S(3) W C(4) C(3) -78.6(9) 1_555 1_555 1_555 1_555 yes
S(3) W C(4) C(5) 167.3(10) 1_555 1_555 1_555 1_555 yes
S(3) W C(4) C(9) 44(1) 1_555 1_555 1_555 1_555 yes
S(3) W C(5) C(1) -134(1) 1_555 1_555 1_555 1_555 yes
S(3) W C(5) C(4) -15(1) 1_555 1_555 1_555 1_555 yes
S(3) W C(5) C(10) 100(1) 1_555 1_555 1_555 1_555 yes
C(1) W C(2) C(3) -112(1) 1_555 1_555 1_555 1_555 yes
C(1) W C(2) C(7) 124(2) 1_555 1_555 1_555 1_555 yes
C(1) W C(3) C(2) 40(1) 1_555 1_555 1_555 1_555 yes
C(1) W C(3) C(4) -77(1) 1_555 1_555 1_555 1_555 yes
C(1) W C(3) C(8) 156(1) 1_555 1_555 1_555 1_555 yes
C(1) W C(4) C(3) 79(1) 1_555 1_555 1_555 1_555 yes
C(1) W C(4) C(5) -34(1) 1_555 1_555 1_555 1_555 yes
C(1) W C(4) C(9) -156(1) 1_555 1_555 1_555 1_555 yes
C(1) W C(5) C(4) 118(1) 1_555 1_555 1_555 1_555 yes
C(1) W C(5) C(10) -124(2) 1_555 1_555 1_555 1_555 yes
C(1) C(2) W C(3) 112(1) 1_555 1_555 1_555 1_555 yes
C(1) C(2) W C(4) 76(1) 1_555 1_555 1_555 1_555 yes
C(1) C(2) W C(5) 35(1) 1_555 1_555 1_555 1_555 yes
C(1) C(2) C(3) C(4) -1(1) 1_555 1_555 1_555 1_555 yes
C(1) C(2) C(3) C(8) 174(1) 1_555 1_555 1_555 1_555 yes
C(1) C(5) W C(2) -39(1) 1_555 1_555 1_555 1_555 yes
C(1) C(5) W C(3) -80(1) 1_555 1_555 1_555 1_555 yes
C(1) C(5) W C(4) -118(1) 1_555 1_555 1_555 1_555 yes
C(1) C(5) C(4) C(3) -3(1) 1_555 1_555 1_555 1_555 yes
C(1) C(5) C(4) C(9) -177(1) 1_555 1_555 1_555 1_555 yes
C(2) W C(1) C(5) 114(1) 1_555 1_555 1_555 1_555 yes
C(2) W C(1) C(6) -118(2) 1_555 1_555 1_555 1_555 yes
C(2) W C(3) C(4) -117(1) 1_555 1_555 1_555 1_555 yes
C(2) W C(3) C(8) 116(2) 1_555 1_555 1_555 1_555 yes
C(2) W C(4) C(3) 36.4(10) 1_555 1_555 1_555 1_555 yes
C(2) W C(4) C(5) -77(1) 1_555 1_555 1_555 1_555 yes
C(2) W C(4) C(9) 159(1) 1_555 1_555 1_555 1_555 yes
C(2) W C(5) C(4) 78(1) 1_555 1_555 1_555 1_555 yes
C(2) W C(5) C(10) -164(2) 1_555 1_555 1_555 1_555 yes
C(2) C(1) W C(3) -38(1) 1_555 1_555 1_555 1_555 yes
C(2) C(1) W C(4) -78(1) 1_555 1_555 1_555 1_555 yes
C(2) C(1) W C(5) -114(1) 1_555 1_555 1_555 1_555 yes
C(2) C(1) C(5) C(4) 3(1) 1_555 1_555 1_555 1_555 yes
C(2) C(1) C(5) C(10) -176(1) 1_555 1_555 1_555 1_555 yes
C(2) C(3) W C(4) 117(1) 1_555 1_555 1_555 1_555 yes
C(2) C(3) W C(5) 79(1) 1_555 1_555 1_555 1_555 yes
C(2) C(3) C(4) C(5) 3(1) 1_555 1_555 1_555 1_555 yes
C(2) C(3) C(4) C(9) 175(1) 1_555 1_555 1_555 1_555 yes
C(3) W C(1) C(5) 76(1) 1_555 1_555 1_555 1_555 yes
C(3) W C(1) C(6) -156(2) 1_555 1_555 1_555 1_555 yes
C(3) W C(2) C(7) -122(2) 1_555 1_555 1_555 1_555 yes
C(3) W C(4) C(5) -114(1) 1_555 1_555 1_555 1_555 yes
C(3) W C(4) C(9) 123(1) 1_555 1_555 1_555 1_555 yes
C(3) W C(5) C(4) 37.5(9) 1_555 1_555 1_555 1_555 yes
C(3) W C(5) C(10) 154(2) 1_555 1_555 1_555 1_555 yes
C(3) C(2) W C(4) -35(1) 1_555 1_555 1_555 1_555 yes
C(3) C(2) W C(5) -77(1) 1_555 1_555 1_555 1_555 yes
C(3) C(2) C(1) C(5) -1(2) 1_555 1_555 1_555 1_555 yes
C(3) C(2) C(1) C(6) -174(1) 1_555 1_555 1_555 1_555 yes
C(3) C(4) W C(5) 114(1) 1_555 1_555 1_555 1_555 yes
C(3) C(4) C(5) C(10) 175(1) 1_555 1_555 1_555 1_555 yes
C(4) W C(1) C(5) 36.5(10) 1_555 1_555 1_555 1_555 yes
C(4) W C(1) C(6) 163(2) 1_555 1_555 1_555 1_555 yes
C(4) W C(2) C(7) -158(2) 1_555 1_555 1_555 1_555 yes
C(4) W C(3) C(8) -125(2) 1_555 1_555 1_555 1_555 yes
C(4) W C(5) C(10) 116(2) 1_555 1_555 1_555 1_555 yes
C(4) C(3) W C(5) -38.4(10) 1_555 1_555 1_555 1_555 yes
C(4) C(3) C(2) C(7) -174(1) 1_555 1_555 1_555 1_555 yes
C(4) C(5) C(1) C(6) 175(2) 1_555 1_555 1_555 1_555 yes
C(5) W C(1) C(6) 126(2) 1_555 1_555 1_555 1_555 yes
C(5) W C(2) C(7) 160(2) 1_555 1_555 1_555 1_555 yes
C(5) W C(3) C(8) -163(1) 1_555 1_555 1_555 1_555 yes
C(5) W C(4) C(9) -122(1) 1_555 1_555 1_555 1_555 yes
C(5) C(1) C(2) C(7) 172(1) 1_555 1_555 1_555 1_555 yes
C(5) C(4) C(3) C(8) -172(1) 1_555 1_555 1_555 1_555 yes
C(6) C(1) C(2) C(7) 0(3) 1_555 1_555 1_555 1_555 yes
C(6) C(1) C(5) C(10) -3(3) 1_555 1_555 1_555 1_555 yes
C(7) C(2) C(3) C(8) 1(3) 1_555 1_555 1_555 1_555 yes
C(8) C(3) C(4) C(9) 0(3) 1_555 1_555 1_555 1_555 yes
C(9) C(4) C(5) C(10) 2(2) 1_555 1_555 1_555 1_555 yes
